data_1005053
loop_
_publ_author_name
'Reckeweg, O'
'DiSalvo, F J'
'Meyer, H-J'

_publ_section_title
;
An expected calcium carbido borate chloride:Ca9 Cl8 (B C2)2
;
_journal_coden_ASTM ZAACAB
_journal_name_full
;
Zeitschrift fuer Anorganische und Allgemeine Chemie
;
_journal_page_first 1408
_journal_page_last 1410
_journal_paper_doi 10.1002/(SICI)1521-3749(199909)625:9<1408::AID-ZAAC1408>3.0.CO;2-O
_journal_volume 625
_journal_year 1999
_chemical_formula_structural 'Ca9 Cl8 (B C2)2'
_chemical_formula_sum 'C4 B2 Ca9 Cl8'
_chemical_name_systematic
;
Nonacalcium octachloride bis(dicarbidoborate)
;
_space_group_IT_number 63
_symmetry_cell_setting orthorhombic
_symmetry_Int_Tables_number 63
_symmetry_space_group_name_Hall '-C 2c 2'
_symmetry_space_group_name_H-M 'C m c m'
_cell_angle_alpha 90
_cell_angle_beta 90
_cell_angle_gamma 90
_cell_formula_units_Z 4
_cell_length_a 11.6291(8)
_cell_length_b 13.4159(10)
_cell_length_c 12.0862(9)
_cell_volume 1885.6
_refine_ls_R_factor_all 0.0707
_cod_depositor_comments
;
 Correcting the summary chemical formula by changing it from 'B2 Ca9 Cl8'
 to 'C4 B2 Ca9 Cl8'.

 Antanas Vaitkus,
 2018-07-07
;
_cod_database_code 1005053

loop_
_symmetry_equiv_pos_as_xyz
x,y,z
x,-y,-z
x,y,1/2-z
x,-y,1/2+z
-x,-y,-z
-x,y,z
-x,-y,1/2+z
-x,y,1/2-z
1/2+x,1/2+y,z
1/2+x,1/2-y,-z
1/2+x,1/2+y,1/2-z
1/2+x,1/2-y,1/2+z
1/2-x,1/2-y,-z
1/2-x,1/2+y,z
1/2-x,1/2-y,1/2+z
1/2-x,1/2+y,1/2-z

loop_
_atom_site_aniso_label
_atom_site_aniso_U_11
_atom_site_aniso_U_12
_atom_site_aniso_U_13
_atom_site_aniso_U_22
_atom_site_aniso_U_23
_atom_site_aniso_U_33
Ca1 0.0118(5) -0.0014(4) 0.0006(4) 0.0098(5) -0.0027(4) 0.0141(5)
Ca2 0.0089(10) 0. 0. 0.0079(9) 0. 0.0429(13)
Ca3 0.0108(7) 0. 0. 0.0119(7) 0.0002(6) 0.0191(7)
Ca4 0.0111(7) 0.0034(6) 0. 0.0126(7) 0. 0.0346(9)
Cl1 0.0120(11) 0. 0. 0.0157(11) 0.0059(10) 0.0236(13)
Cl2 0.0168(8) -0.0028(6) 0. 0.0097(7) 0. 0.0127(8)
Cl3 0.0127(9) 0. 0. 0.0213(9) 0.0157(8) 0.0377(11)
Cl4 0.0189(9) 0. 0. 0.0236(9) 0.0028(7) 0.0216(9)
Cl5 0.0158(12) 0. 0. 0.0116(11) 0. 0.0235(12)
C1 0.008(2) -0.001(2) 0.001(2) 0.008(2) 0.002(2) 0.013(2)
B1 0.006(4) 0.005(3) 0. 0.008(3) 0. 0.016(4)

loop_
_atom_site_label
_atom_site_type_symbol
_atom_site_symmetry_multiplicity
_atom_site_Wyckoff_symbol
_atom_site_fract_x
_atom_site_fract_y
_atom_site_fract_z
_atom_site_occupancy
_atom_site_attached_hydrogens
_atom_site_calc_flag
Ca1 Ca2+ 16 h 0.17972(8) 0.15165(7) 0.44819(8) 1. 0 d
Ca2 Ca2+ 4 c 0. 0.12027(15) 0.75 1. 0 d
Ca3 Ca2+ 8 f 0. 0.34242(10) 0.59027(12) 1. 0 d
Ca4 Ca2+ 8 g 0.18485(12) 0.38088(11) 0.25 1. 0 d
Cl1 Cl1- 4 a 0. 0. 0.5 1. 0 d
Cl2 Cl1- 8 g 0.16034(14) 0.03767(12) 0.25 1. 0 d
Cl3 Cl1- 8 e 0.65981(15) 0. 0.5 1. 0 d
Cl4 Cl1- 8 f 0. 0.27586(14) 0.37800(14) 1. 0 d
Cl5 Cl1- 4 c 0. 0.4877(2) 0.75 1. 0 d
C1 C4- 16 h 0.1696(4) 0.2328(3) 0.6313(4) 1. 0 d
B1 B3+ 8 g 0.3328(6) 0.2499(5) 0.25 1. 0 d

loop_
_atom_type_symbol
_atom_type_oxidation_number
Ca2+ 2.000
Cl1- -1.000
C4- -4.000
B3+ 3.000
